data_8100760
loop_
_publ_author_name
'Euler, H.'
'Kirfel, A.'
'Freudenthal, S.J.'
'M\"uller, C.E.'

_publ_section_title
;
Crystal structure of 4-bromobutyric acid 3-((4,4-difluoro-1,3,5,7-tetramethyl-
4-bora-3a,4a-diaza-s-indacen)-8-yl)propyl ester, C~20~H~26~BBrF~2~N~2~O~2~
;
_journal_issue 4
_journal_name_full 'Zeitschrift f\"ur Kristallographie - New Crystal Structures'
_journal_page_first 541
_journal_page_last 542
_journal_volume 217
_journal_year 2002
_chemical_formula_sum 'C20 H26 B Br F2 N2 O2'
_chemical_formula_weight 455.15
_chemical_melting_point 377.15
_space_group_IT_number 14
_symmetry_cell_setting monoclinic
_symmetry_space_group_name_Hall '-P 2yab'
_symmetry_space_group_name_H-M 'P 1 21/a 1'
_cell_angle_alpha 90.000(16)
_cell_angle_beta 96.620(17)
_cell_angle_gamma 90.000(11)
_cell_formula_units_Z 4
_cell_length_a 13.0971(16)
_cell_length_b 12.0954(16)
_cell_length_c 13.577(4)
_cell_measurement_temperature 295(2)
_cell_volume 2136.5(7)
_diffrn_ambient_temperature 295(2)
_exptl_crystal_density_diffrn 1.415
_cod_depositor_comments
;
The following automatic conversions were performed:

'_chemical_melting_point' value '104\/oC' was changed to '377.15' -
it was converted from degrees Celsius(C) to Kelvins(K).

Automatic conversion script
Id: cif_fix_values 1646 2011-03-28 12:23:43Z adriana 
;
_cod_original_sg_symbol_H-M 'P 21/a'
_cod_database_code 8100760

loop_
_symmetry_equiv_pos_as_xyz
'x, y, z'
'-x+1/2, y+1/2, -z'
'-x, -y, -z'
'x-1/2, -y-1/2, z'

loop_
_atom_site_label
_atom_site_type_symbol
_atom_site_fract_x
_atom_site_fract_y
_atom_site_fract_z
_atom_site_U_iso_or_equiv
_atom_site_adp_type
_atom_site_occupancy
_atom_site_symmetry_multiplicity
_atom_site_Wyckoff_symbol
_atom_site_calc_flag
_atom_site_refinement_flags
_atom_site_disorder_assembly
_atom_site_disorder_group
Br Br 0.66397(15) 0.00282(18) 0.42215(13) 0.1281(10) Uani 1 4 e d . . .
F1 F 0.3162(4) -0.4951(5) -0.2575(4) 0.0578(17) Uani 1 4 e d . . .
F2 F 0.2393(4) -0.3308(5) -0.2394(4) 0.0529(18) Uani 1 4 e d . . .
N3A N 0.2385(7) -0.4624(6) -0.1083(6) 0.032(2) Uani 1 4 e d . . .
N4A N 0.3977(6) -0.3665(6) -0.1369(6) 0.031(2) Uani 1 4 e d . . .
B4 B 0.2963(10) -0.4165(12) -0.1903(9) 0.040(4) Uani 1 4 e d . . .
O1 O 0.5004(6) -0.3061(7) 0.3147(6) 0.057(2) Uani 1 4 e d . . .
O2 O 0.4971(7) -0.3075(11) 0.4762(7) 0.132(5) Uani 1 4 e d . . .
C1 C 0.1987(10) -0.5293(8) 0.0391(8) 0.043(3) Uani 1 4 e d . . .
C2 C 0.1214(8) -0.5539(9) -0.0346(10) 0.051(3) Uani 1 4 e d . . .
H21 H 0.0613 -0.5917 -0.0256 0.050 Uiso 1 4 e calc . . .
C3 C 0.1461(10) -0.5144(10) -0.1236(9) 0.049(3) Uani 1 4 e d . . .
C5 C 0.4696(9) -0.3118(10) -0.1821(8) 0.044(3) Uani 1 4 e d . . .
C6 C 0.5482(7) -0.2778(9) -0.1093(9) 0.041(3) Uani 1 4 e d . . .
H61 H 0.6070 -0.2391 -0.1209 0.050 Uiso 1 4 e calc . . .
C7 C 0.5238(8) -0.3110(8) -0.0186(8) 0.034(3) Uani 1 4 e d . . .
C7A C 0.4275(8) -0.3670(9) -0.0360(8) 0.036(3) Uani 1 4 e d . . .
C8 C 0.3672(9) -0.4220(9) 0.0282(7) 0.034(3) Uani 1 4 e d . . .
C8A C 0.2753(8) -0.4717(9) -0.0079(8) 0.036(3) Uani 1 4 e d . . .
C9 C 0.1986(8) -0.5627(9) 0.1451(9) 0.060(4) Uani 1 4 e d . . .
H91 H 0.2607 -0.5373 0.1829 0.050 Uiso 1 4 e calc . . .
H92 H 0.1948 -0.6418 0.1494 0.050 Uiso 1 4 e calc . . .
H93 H 0.1404 -0.5304 0.1712 0.050 Uiso 1 4 e calc . . .
C10 C 0.0851(8) -0.5220(10) -0.2238(8) 0.063(4) Uani 1 4 e d . . .
H101 H 0.1226 -0.4874 -0.2722 0.050 Uiso 1 4 e calc . . .
H102 H 0.0204 -0.4851 -0.2225 0.050 Uiso 1 4 e calc . . .
H103 H 0.0733 -0.5983 -0.2410 0.050 Uiso 1 4 e calc . . .
C11 C 0.4616(8) -0.2973(10) -0.2914(9) 0.067(4) Uani 1 4 e d . . .
H111 H 0.3997 -0.3318 -0.3216 0.050 Uiso 1 4 e calc . . .
H112 H 0.5199 -0.3308 -0.3162 0.050 Uiso 1 4 e calc . . .
H113 H 0.4599 -0.2199 -0.3071 0.050 Uiso 1 4 e calc . . .
C12 C 0.5929(8) -0.2851(9) 0.0759(8) 0.055(4) Uani 1 4 e d . . .
H121 H 0.5632 -0.3149 0.1316 0.050 Uiso 1 4 e calc . . .
H122 H 0.5999 -0.2064 0.0831 0.050 Uiso 1 4 e calc . . .
H123 H 0.6593 -0.3175 0.0727 0.050 Uiso 1 4 e calc . . .
C1' C 0.3920(9) -0.3308(10) 0.3022(8) 0.059(4) Uani 1 4 e d . . .
H1'1 H 0.3544 -0.2752 0.3349 0.050 Uiso 1 4 e calc . . .
H1'2 H 0.3795 -0.4023 0.3307 0.050 Uiso 1 4 e calc . . .
C2' C 0.3580(7) -0.3312(9) 0.1927(8) 0.044(3) Uani 1 4 e d . . .
H2'1 H 0.2836 -0.3370 0.1823 0.050 Uiso 1 4 e calc . . .
H2'2 H 0.3769 -0.2613 0.1648 0.050 Uiso 1 4 e calc . . .
C3' C 0.4034(7) -0.4236(9) 0.1380(7) 0.036(3) Uani 1 4 e d . . .
H3'1 H 0.3847 -0.4938 0.1655 0.040 Uiso 1 4 e calc . . .
H3'2 H 0.4778 -0.4177 0.1476 0.040 Uiso 1 4 e calc . . .
C1" C 0.5434(10) -0.2975(12) 0.4048(12) 0.068(4) Uani 1 4 e d . . .
C2" C 0.6550(9) -0.2708(12) 0.4103(9) 0.075(4) Uani 1 4 e d . . .
H2"1 H 0.6657 -0.2244 0.3542 0.050 Uiso 1 4 e calc . . .
H2"2 H 0.6926 -0.3390 0.4039 0.050 Uiso 1 4 e calc . . .
C3" C 0.6999(10) -0.2131(13) 0.5041(9) 0.076(4) Uani 1 4 e d . . .
H3"1 H 0.6922 -0.2614 0.5598 0.050 Uiso 1 4 e calc . . .
H3"2 H 0.7730 -0.2032 0.5012 0.050 Uiso 1 4 e calc . . .
C4" C 0.6554(12) -0.1047(16) 0.5244(9) 0.107(6) Uani 1 4 e d . . .
H4"1 H 0.6904 -0.0760 0.5859 0.050 Uiso 1 4 e calc . . .
H4"2 H 0.5837 -0.1150 0.5337 0.050 Uiso 1 4 e calc . . .

loop_
_atom_site_aniso_label
_atom_site_aniso_U_11
_atom_site_aniso_U_22
_atom_site_aniso_U_33
_atom_site_aniso_U_23
_atom_site_aniso_U_13
_atom_site_aniso_U_12
Br 0.1448(17) 0.1228(16) 0.1111(15) 0.0205(14) -0.0086(11) 0.0086(14)
F1 0.065(4) 0.064(4) 0.046(4) -0.018(4) 0.014(3) 0.005(4)
F2 0.046(4) 0.051(4) 0.060(4) 0.013(4) 0.000(3) 0.003(4)
N3A 0.029(6) 0.032(7) 0.036(6) -0.006(4) 0.003(5) -0.001(5)
N4A 0.026(6) 0.034(6) 0.034(6) -0.004(5) 0.001(5) -0.006(5)
B4 0.048(10) 0.039(10) 0.030(8) -0.002(8) -0.003(8) 0.000(9)
O1 0.037(5) 0.100(7) 0.033(5) -0.021(5) 0.000(4) -0.004(5)
O2 0.079(7) 0.269(15) 0.050(7) -0.008(8) 0.010(6) -0.074(9)
C1 0.057(9) 0.038(9) 0.034(7) 0.001(6) 0.004(7) 0.001(7)
C2 0.036(8) 0.057(9) 0.062(9) 0.001(7) 0.006(8) -0.018(7)
C3 0.049(9) 0.038(8) 0.056(9) -0.011(8) -0.009(7) -0.002(7)
C5 0.035(8) 0.049(9) 0.050(8) 0.028(7) 0.017(7) 0.005(7)
C6 0.019(7) 0.048(8) 0.058(9) -0.007(7) 0.014(7) -0.004(6)
C7 0.033(8) 0.036(7) 0.032(7) -0.004(6) 0.004(6) 0.007(6)
C7A 0.022(7) 0.049(8) 0.036(8) -0.008(7) -0.008(6) 0.006(7)
C8 0.028(7) 0.038(7) 0.035(7) -0.005(6) 0.002(6) 0.002(7)
C8A 0.028(8) 0.048(9) 0.032(7) -0.004(6) 0.008(7) 0.008(6)
C9 0.053(8) 0.052(8) 0.076(9) -0.003(8) 0.013(7) -0.016(7)
C10 0.045(7) 0.071(10) 0.069(8) 0.010(7) -0.014(7) -0.018(7)
C11 0.048(9) 0.079(10) 0.077(10) 0.020(8) 0.024(7) -0.017(7)
C12 0.040(8) 0.056(9) 0.068(9) -0.006(7) 0.002(7) -0.004(7)
C1' 0.050(9) 0.078(10) 0.048(8) -0.024(7) 0.003(7) -0.010(7)
C2' 0.019(7) 0.063(9) 0.049(8) 0.001(7) -0.003(6) 0.001(6)
C3' 0.031(7) 0.035(7) 0.042(7) -0.001(6) 0.010(6) -0.009(6)
C1" 0.041(10) 0.097(11) 0.068(11) -0.010(10) 0.020(9) -0.026(8)
C2" 0.052(10) 0.114(12) 0.058(9) -0.005(8) 0.001(7) -0.003(9)
C3" 0.076(10) 0.116(14) 0.032(8) -0.011(9) -0.007(7) -0.011(9)
C4" 0.109(13) 0.167(18) 0.044(9) -0.042(11) 0.005(8) -0.019(13)

loop_
_geom_bond_atom_site_label_1
_geom_bond_atom_site_label_2
_geom_bond_distance
_geom_bond_site_symmetry_2
_geom_bond_publ_flag
Br C4" 1.914(17) . ?
F1 B4 1.364(13) . ?
F2 B4 1.400(13) . ?
N3A C3 1.358(12) . ?
N3A C8A 1.398(12) . ?
N3A B4 1.521(14) . ?
N4A C5 1.355(12) . ?
N4A C7A 1.381(11) . ?
N4A B4 1.560(14) . ?
O1 C1" 1.291(14) . ?
O1 C1' 1.441(12) . ?
O2 C1" 1.207(13) . ?
C1 C2 1.372(13) . ?
C1 C8A 1.431(13) . ?
C1 C9 1.495(14) . ?
C2 C3 1.372(14) . ?
C3 C10 1.499(14) . ?
C5 C6 1.404(13) . ?
C5 C11 1.486(15) . ?
C6 C7 1.368(13) . ?
C7 C7A 1.427(13) . ?
C7 C12 1.514(13) . ?
C7A C8 1.408(13) . ?
C8 C8A 1.383(13) . ?
C8 C3' 1.511(13) . ?
C1' C2' 1.503(13) . ?
C2' C3' 1.502(13) . ?
C1" C2" 1.489(15) . ?
C2" C3" 1.511(16) . ?
C3" C4" 1.473(19) . ?

loop_
_cod_related_entry_id
_cod_related_entry_database
_cod_related_entry_code
1 ChemSpider 21122352
